data_2221054
loop_
_publ_author_name
'Kia, Reza'
'Fun, Hoong-Kun'
'Kargar, Hadi'

_publ_section_title
'[<i>N</i>,<i>N</i>'-Bis(4-bromobenzylidene)-2,2-dimethylpropane-\k^2^<i>N</i>,<i>N</i>']iodidocopper(I)'
_journal_coeditor_code EZ2161
_journal_issue 3
_journal_name_full 'Acta Crystallographica Section E'
_journal_page_first m289
_journal_paper_doi 10.1107/S1600536809005078
_journal_volume 65
_journal_year 2009
_chemical_formula_iupac '[Cu I (C19 H20 Br2 N2)]'
_chemical_formula_moiety 'C19 H20 Br2 Cu I N2'
_chemical_formula_sum 'C19 H20 Br2 Cu I N2'
_chemical_formula_weight 626.63
_chemical_name_systematic
'[<i>N</i>,<i>N</i>'-Bis(4-bromobenzylidene)-2,2-dimethylpropane-\k^2^<i>N</i>,<i>N</i>']iodidocopper(I)'
_space_group_IT_number 12
_symmetry_cell_setting monoclinic
_symmetry_space_group_name_Hall '-C 2y'
_symmetry_space_group_name_H-M 'C 1 2/m 1'
_atom_sites_solution_hydrogens geom
_atom_sites_solution_primary direct
_atom_sites_solution_secondary difmap
_audit_creation_method SHELXL97
_cell_angle_alpha 90.00
_cell_angle_beta 91.599(6)
_cell_angle_gamma 90.00
_cell_formula_units_Z 4
_cell_length_a 16.2224(15)
_cell_length_b 12.2807(12)
_cell_length_c 10.6292(12)
_cell_measurement_reflns_used 4080
_cell_measurement_temperature 100.00(10)
_cell_measurement_theta_max 29.50
_cell_measurement_theta_min 2.51
_cell_volume 2116.8(4)
_computing_cell_refinement 'APEX2 (Bruker, 2005)'
_computing_data_collection 'APEX2 (Bruker, 2005)'
_computing_data_reduction 'SAINT (Bruker, 2005)'
_computing_molecular_graphics 'SHELXTL (Sheldrick, 2008)'
_computing_publication_material
;
SHELXTL (Sheldrick, 2008) and PLATON (Spek, 2009)
;
_computing_structure_refinement 'SHELXTL (Sheldrick, 2008)'
_computing_structure_solution 'SHELXTL (Sheldrick, 2008)'
_diffrn_ambient_temperature 100.00(10)
_diffrn_measured_fraction_theta_full 0.986
_diffrn_measured_fraction_theta_max 0.986
_diffrn_measurement_device_type 'Bruker SMART APEXII CCD area-detector'
_diffrn_measurement_method '\f and \w'
_diffrn_radiation_monochromator graphite
_diffrn_radiation_source 'fine-focus sealed tube'
_diffrn_radiation_type MoK\a
_diffrn_radiation_wavelength 0.71073
_diffrn_reflns_av_R_equivalents 0.0987
_diffrn_reflns_av_sigmaI/netI 0.0755
_diffrn_reflns_limit_h_max 19
_diffrn_reflns_limit_h_min -19
_diffrn_reflns_limit_k_max 14
_diffrn_reflns_limit_k_min -14
_diffrn_reflns_limit_l_max 12
_diffrn_reflns_limit_l_min -12
_diffrn_reflns_number 10374
_diffrn_reflns_theta_full 25.00
_diffrn_reflns_theta_max 25.00
_diffrn_reflns_theta_min 2.08
_diffrn_standards_number 0
_exptl_absorpt_coefficient_mu 6.270
_exptl_absorpt_correction_T_max 0.7137
_exptl_absorpt_correction_T_min 0.1188
_exptl_absorpt_correction_type multi-scan
_exptl_absorpt_process_details '(SADABS; Bruker, 2005)'
_exptl_crystal_colour yellow
_exptl_crystal_density_diffrn 1.966
_exptl_crystal_density_method 'not measured'
_exptl_crystal_description needle
_exptl_crystal_F_000 1200
_exptl_crystal_size_max 0.582
_exptl_crystal_size_mid 0.094
_exptl_crystal_size_min 0.054
_refine_diff_density_max 2.643
_refine_diff_density_min -0.993
_refine_ls_extinction_method none
_refine_ls_goodness_of_fit_ref 1.162
_refine_ls_hydrogen_treatment constr
_refine_ls_matrix_type full
_refine_ls_number_parameters 121
_refine_ls_number_reflns 1936
_refine_ls_number_restraints 0
_refine_ls_restrained_S_all 1.162
_refine_ls_R_factor_all 0.0730
_refine_ls_R_factor_gt 0.0495
_refine_ls_shift/su_max 0.000
_refine_ls_shift/su_mean 0.000
_refine_ls_structure_factor_coef Fsqd
_refine_ls_weighting_details 'calc w = 1/[\s^2^(Fo^2^)+(0.0405P)^2^+16.0151P] where P=(Fo^2^+2Fc^2^)/3'
_refine_ls_weighting_scheme calc
_refine_ls_wR_factor_gt 0.1030
_refine_ls_wR_factor_ref 0.1122
_reflns_number_gt 1474
_reflns_number_total 1936
_reflns_threshold_expression I>2\s(I)
_cod_data_source_file ez2161.cif
_cod_data_source_block I
_cod_original_sg_symbol_H-M 'C 2/m'
_cod_database_code 2221054
_cod_database_fobs_code 2221054

loop_
_symmetry_equiv_pos_as_xyz
'x, y, z'
'-x, y, -z'
'x+1/2, y+1/2, z'
'-x+1/2, y+1/2, -z'
'-x, -y, -z'
'x, -y, z'
'-x+1/2, -y+1/2, -z'
'x+1/2, -y+1/2, z'

loop_
_atom_site_type_symbol
_atom_site_label
_atom_site_fract_x
_atom_site_fract_y
_atom_site_fract_z
_atom_site_U_iso_or_equiv
_atom_site_adp_type
_atom_site_calc_flag
_atom_site_refinement_flags
_atom_site_occupancy
_atom_site_disorder_assembly
_atom_site_disorder_group
I I1 0.38486(4) 0.5000 0.14862(6) 0.0166(2) Uani d S 1 . .
Br Br1 0.11472(5) 0.16378(8) 0.54336(7) 0.0309(3) Uani d . 1 . .
Cu Cu1 0.25251(8) 0.5000 0.02730(11) 0.0168(3) Uani d S 1 . .
N N1 0.1853(3) 0.3798(6) -0.0519(5) 0.0167(14) Uani d . 1 . .
C C1 0.1751(5) 0.3315(7) 0.2223(7) 0.0213(18) Uani d . 1 . .
H H1A 0.2085 0.3923 0.2022 0.026 Uiso calc R 1 . .
C C2 0.1683(4) 0.3023(7) 0.3463(7) 0.0210(18) Uani d . 1 . .
H H2A 0.1957 0.3426 0.4113 0.025 Uiso calc R 1 . .
C C3 0.1204(5) 0.2130(7) 0.3742(6) 0.0193(18) Uani d . 1 . .
C C4 0.0779(5) 0.1560(7) 0.2811(8) 0.026(2) Uani d . 1 . .
H H4A 0.0442 0.0958 0.3021 0.031 Uiso calc R 1 . .
C C5 0.0852(4) 0.1878(7) 0.1556(7) 0.0188(18) Uani d . 1 . .
H H5A 0.0559 0.1496 0.0907 0.023 Uiso calc R 1 . .
C C6 0.1354(4) 0.2756(7) 0.1260(7) 0.0172(18) Uani d . 1 . .
C C7 0.1428(4) 0.3030(7) -0.0085(7) 0.0184(17) Uani d . 1 . .
H H7A 0.1130 0.2590 -0.0675 0.022 Uiso calc R 1 . .
C C8 0.1816(5) 0.3967(7) -0.1892(7) 0.0213(18) Uani d . 1 . .
H H8A 0.1542 0.3330 -0.2292 0.026 Uiso calc R 1 . .
H H8B 0.2387 0.3997 -0.2198 0.026 Uiso calc R 1 . .
C C9 0.1360(7) 0.5000 -0.2327(9) 0.020(3) Uani d S 1 . .
C C10 0.0477(6) 0.5000 -0.1869(11) 0.028(3) Uani d S 1 . .
H H10A 0.0492 0.5000 -0.0947 0.041 Uiso d SR 1 . .
H H10B 0.0187 0.4348 -0.2177 0.041 Uiso d R 1 . .
C C11 0.1346(7) 0.5000 -0.3771(10) 0.024(3) Uani d S 1 . .
H H11A 0.1916 0.5000 -0.4055 0.036 Uiso d SR 1 . .
H H11B 0.1061 0.5652 -0.4091 0.036 Uiso d R 1 . .

loop_
_atom_site_aniso_label
_atom_site_aniso_U_11
_atom_site_aniso_U_22
_atom_site_aniso_U_33
_atom_site_aniso_U_12
_atom_site_aniso_U_13
_atom_site_aniso_U_23
I1 0.0191(4) 0.0171(4) 0.0134(4) 0.000 -0.0029(3) 0.000
Br1 0.0371(5) 0.0400(6) 0.0154(4) -0.0155(4) -0.0026(3) 0.0048(4)
Cu1 0.0195(7) 0.0188(8) 0.0121(7) 0.000 -0.0020(5) 0.000
N1 0.020(3) 0.018(4) 0.012(3) 0.001(3) 0.001(2) -0.002(3)
C1 0.024(4) 0.021(5) 0.019(4) -0.007(3) 0.002(3) -0.003(4)
C2 0.025(4) 0.023(5) 0.015(4) -0.009(4) -0.004(3) -0.007(4)
C3 0.031(4) 0.022(5) 0.005(4) -0.003(4) 0.001(3) 0.002(3)
C4 0.031(5) 0.022(5) 0.025(5) -0.010(4) 0.002(4) 0.003(4)
C5 0.018(4) 0.025(5) 0.013(4) -0.001(3) -0.002(3) -0.002(4)
C6 0.019(4) 0.014(5) 0.020(4) 0.005(3) 0.004(3) -0.002(4)
C7 0.022(4) 0.016(5) 0.017(4) 0.000(3) -0.005(3) -0.010(4)
C8 0.031(4) 0.019(5) 0.014(4) -0.003(4) 0.001(3) -0.002(4)
C9 0.029(6) 0.024(7) 0.007(5) 0.000 0.003(4) 0.000
C10 0.022(6) 0.034(8) 0.027(7) 0.000 -0.009(5) 0.000
C11 0.038(7) 0.020(7) 0.015(6) 0.000 -0.006(5) 0.000

loop_
_atom_type_symbol
_atom_type_description
_atom_type_scat_dispersion_real
_atom_type_scat_dispersion_imag
_atom_type_scat_source
C C 0.0033 0.0016 'International Tables Vol C Tables 4.2.6.8 and 6.1.1.4'
H H 0.0000 0.0000 'International Tables Vol C Tables 4.2.6.8 and 6.1.1.4'
Br Br -0.2901 2.4595 'International Tables Vol C Tables 4.2.6.8 and 6.1.1.4'
Cu Cu 0.3201 1.2651 'International Tables Vol C Tables 4.2.6.8 and 6.1.1.4'
I I -0.4742 1.8119 'International Tables Vol C Tables 4.2.6.8 and 6.1.1.4'
N N 0.0061 0.0033 'International Tables Vol C Tables 4.2.6.8 and 6.1.1.4'

loop_
_geom_angle_atom_site_label_1
_geom_angle_atom_site_label_2
_geom_angle_atom_site_label_3
_geom_angle_site_symmetry_1
_geom_angle_site_symmetry_3
_geom_angle
_geom_angle_publ_flag
N1 Cu1 N1 . 6_565 94.8(4) ?
N1 Cu1 I1 . . 132.24(18) ?
N1 Cu1 I1 6_565 . 132.24(18) ?
C7 N1 C8 . . 117.4(6) ?
C7 N1 Cu1 . . 133.8(5) ?
C8 N1 Cu1 . . 108.5(5) ?
C2 C1 C6 . . 122.3(8) ?
C2 C1 H1A . . 118.9 ?
C6 C1 H1A . . 118.9 ?
C1 C2 C3 . . 118.3(7) ?
C1 C2 H2A . . 120.9 ?
C3 C2 H2A . . 120.9 ?
C4 C3 C2 . . 121.4(7) ?
C4 C3 Br1 . . 118.7(6) ?
C2 C3 Br1 . . 119.8(6) ?
C3 C4 C5 . . 119.2(8) ?
C3 C4 H4A . . 120.4 ?
C5 C4 H4A . . 120.4 ?
C6 C5 C4 . . 119.8(7) ?
C6 C5 H5A . . 120.1 ?
C4 C5 H5A . . 120.1 ?
C1 C6 C5 . . 118.9(7) ?
C1 C6 C7 . . 123.8(7) ?
C5 C6 C7 . . 117.3(7) ?
N1 C7 C6 . . 125.7(7) ?
N1 C7 H7A . . 117.1 ?
C6 C7 H7A . . 117.1 ?
N1 C8 C9 . . 114.9(7) ?
N1 C8 H8A . . 108.5 ?
C9 C8 H8A . . 108.5 ?
N1 C8 H8B . . 108.5 ?
C9 C8 H8B . . 108.5 ?
H8A C8 H8B . . 107.5 ?
C10 C9 C8 . 6_565 110.7(6) ?
C10 C9 C8 . . 110.7(6) ?
C8 C9 C8 6_565 . 111.7(9) ?
C10 C9 C11 . . 109.3(9) ?
C8 C9 C11 6_565 . 107.1(6) ?
C8 C9 C11 . . 107.1(6) ?
C9 C10 H10A . . 108.7 ?
C9 C10 H10B . . 109.8 ?
H10A C10 H10B . . 109.5 ?
C9 C11 H11A . . 108.6 ?
C9 C11 H11B . . 109.9 ?
H11A C11 H11B . . 109.5 ?

loop_
_geom_bond_atom_site_label_1
_geom_bond_atom_site_label_2
_geom_bond_site_symmetry_2
_geom_bond_distance
_geom_bond_publ_flag
I1 Cu1 . 2.4735(14) ?
Br1 C3 . 1.902(7) ?
Cu1 N1 . 2.006(6) ?
Cu1 N1 6_565 2.006(6) ?
N1 C7 . 1.263(10) ?
N1 C8 . 1.474(9) ?
C1 C2 . 1.374(11) ?
C1 C6 . 1.378(10) ?
C1 H1A . 0.9500 ?
C2 C3 . 1.381(11) ?
C2 H2A . 0.9500 ?
C3 C4 . 1.381(11) ?
C4 C5 . 1.398(11) ?
C4 H4A . 0.9500 ?
C5 C6 . 1.392(11) ?
C5 H5A . 0.9500 ?
C6 C7 . 1.477(11) ?
C7 H7A . 0.9500 ?
C8 C9 . 1.533(10) ?
C8 H8A . 0.9900 ?
C8 H8B . 0.9900 ?
C9 C10 . 1.527(15) ?
C9 C8 6_565 1.533(10) ?
C9 C11 . 1.535(14) ?
C10 H10A . 0.9800 ?
C10 H10B . 0.9800 ?
C11 H11A . 0.9800 ?
C11 H11B . 0.9801 ?

loop_
_geom_hbond_atom_site_label_D
_geom_hbond_atom_site_label_H
_geom_hbond_atom_site_label_A
_geom_hbond_site_symmetry_A
_geom_hbond_distance_DH
_geom_hbond_distance_HA
_geom_hbond_distance_DA
_geom_hbond_angle_DHA
_geom_hbond_publ_flag
C8 H8A Cg1 7_555 0.99 2.83 3.631(9) 138 y

loop_
_geom_torsion_atom_site_label_1
_geom_torsion_atom_site_label_2
_geom_torsion_atom_site_label_3
_geom_torsion_atom_site_label_4
_geom_torsion_site_symmetry_1
_geom_torsion_site_symmetry_2
_geom_torsion_site_symmetry_3
_geom_torsion_site_symmetry_4
_geom_torsion
_geom_torsion_publ_flag
N1 Cu1 N1 C7 6_565 . . . -119.0(7) ?
I1 Cu1 N1 C7 . . . . 70.2(8) ?
N1 Cu1 N1 C8 6_565 . . . 54.2(5) ?
I1 Cu1 N1 C8 . . . . -116.5(4) ?
C6 C1 C2 C3 . . . . 0.8(12) ?
C1 C2 C3 C4 . . . . -2.2(12) ?
C1 C2 C3 Br1 . . . . 175.9(6) ?
C2 C3 C4 C5 . . . . 1.6(13) ?
Br1 C3 C4 C5 . . . . -176.6(6) ?
C3 C4 C5 C6 . . . . 0.5(12) ?
C2 C1 C6 C5 . . . . 1.3(12) ?
C2 C1 C6 C7 . . . . -178.6(7) ?
C4 C5 C6 C1 . . . . -1.9(11) ?
C4 C5 C6 C7 . . . . 178.0(7) ?
C8 N1 C7 C6 . . . . -177.4(7) ?
Cu1 N1 C7 C6 . . . . -4.5(12) ?
C1 C6 C7 N1 . . . . -0.3(12) ?
C5 C6 C7 N1 . . . . 179.8(7) ?
C7 N1 C8 C9 . . . . 109.6(8) ?
Cu1 N1 C8 C9 . . . . -64.9(7) ?
N1 C8 C9 C10 . . . . -57.8(9) ?
N1 C8 C9 C8 . . . 6_565 66.0(10) ?
N1 C8 C9 C11 . . . . -176.9(7) ?
